data_7228368
loop_
_publ_author_name
'Rice, Craig'
'Jewsbury, R. A.'
'Dunmore, Rachel Ellen'
'Bullock, Samantha'
'Faulkner, Robert Allan'

_publ_section_title
;
 A Structural Study of Dithizone Coordination Chemistry
;
_journal_name_full CrystEngComm
_journal_paper_doi 10.1039/C7CE00580F
_journal_year 2017
_chemical_formula_moiety 'C58 H56 Ag2 Cl2 Hg2 N16 O10 S4, 2(C3 H6 O)'
_chemical_formula_sum 'C64 H68 Ag2 Cl2 Hg2 N16 O12 S4'
_chemical_formula_weight 2069.40
_space_group_crystal_system triclinic
_space_group_IT_number 2
_space_group_name_Hall '-P 1'
_space_group_name_H-M_alt 'P -1'
_symmetry_space_group_name_Hall '-P 1'
_symmetry_space_group_name_H-M 'P -1'
_atom_sites_solution_hydrogens geom
_audit_creation_method SHELXL-2014/7
_audit_update_record
;
2016-06-20 deposited with the CCDC.
2017-06-02 downloaded from the CCDC.
;
_cell_angle_alpha 100.8190(10)
_cell_angle_beta 98.4200(10)
_cell_angle_gamma 107.7650(10)
_cell_formula_units_Z 1
_cell_length_a 11.7453(4)
_cell_length_b 12.3139(4)
_cell_length_c 14.0203(4)
_cell_measurement_reflns_used 9944
_cell_measurement_temperature 100(2)
_cell_measurement_theta_max 29.79
_cell_measurement_theta_min 2.38
_cell_volume 1851.22(10)
_computing_structure_refinement 'SHELXL-2014/7 (Sheldrick, 2014)'
_diffrn_ambient_temperature 100(2)
_diffrn_measured_fraction_theta_full 0.995
_diffrn_measured_fraction_theta_max 0.992
_diffrn_measurement_device_type 'Bruker APEX-II CCD'
_diffrn_measurement_method '\f and \w scans'
_diffrn_radiation_type MoK\a
_diffrn_radiation_wavelength 0.71073
_diffrn_reflns_av_R_equivalents 0.0296
_diffrn_reflns_av_unetI/netI 0.0295
_diffrn_reflns_Laue_measured_fraction_full 0.995
_diffrn_reflns_Laue_measured_fraction_max 0.992
_diffrn_reflns_limit_h_max 16
_diffrn_reflns_limit_h_min -16
_diffrn_reflns_limit_k_max 17
_diffrn_reflns_limit_k_min -12
_diffrn_reflns_limit_l_max 19
_diffrn_reflns_limit_l_min -19
_diffrn_reflns_number 39414
_diffrn_reflns_point_group_measured_fraction_full 0.995
_diffrn_reflns_point_group_measured_fraction_max 0.992
_diffrn_reflns_theta_full 25.242
_diffrn_reflns_theta_max 29.575
_diffrn_reflns_theta_min 1.792
_exptl_absorpt_coefficient_mu 4.910
_exptl_absorpt_correction_T_max 0.7914
_exptl_absorpt_correction_T_min 0.2441
_exptl_absorpt_correction_type multi-scan
_exptl_absorpt_process_details sadabs
_exptl_crystal_colour red
_exptl_crystal_density_diffrn 1.856
_exptl_crystal_description plate
_exptl_crystal_F_000 1012
_exptl_crystal_size_max 0.40
_exptl_crystal_size_mid 0.15
_exptl_crystal_size_min 0.05
_refine_diff_density_max 0.987
_refine_diff_density_min -0.862
_refine_diff_density_rms 0.090
_refine_ls_extinction_method none
_refine_ls_goodness_of_fit_ref 1.030
_refine_ls_hydrogen_treatment constr
_refine_ls_matrix_type full
_refine_ls_number_parameters 474
_refine_ls_number_reflns 10303
_refine_ls_number_restraints 0
_refine_ls_restrained_S_all 1.030
_refine_ls_R_factor_all 0.0285
_refine_ls_R_factor_gt 0.0216
_refine_ls_shift/su_max 0.003
_refine_ls_shift/su_mean 0.000
_refine_ls_structure_factor_coef Fsqd
_refine_ls_weighting_details 'w=1/[\s^2^(Fo^2^)+(0.0181P)^2^+0.3675P] where P=(Fo^2^+2Fc^2^)/3'
_refine_ls_weighting_scheme calc
_refine_ls_wR_factor_gt 0.0412
_refine_ls_wR_factor_ref 0.0428
_reflns_Friedel_coverage 0.000
_reflns_number_gt 9110
_reflns_number_total 10303
_reflns_threshold_expression 'I > 2\s(I)'
_cod_data_source_file c7ce00580f2.cif
_cod_data_source_block mo_Rachel_AgHg_Et2O_0m
_cod_database_code 7228368
_shelx_shelxl_version_number 2014/7
_shelx_space_group_comment
;
The symmetry employed for this shelxl refinement is uniquely defined
by the following loop, which should always be used as a source of
symmetry information in preference to the above space-group names.
They are only intended as comments.
;
_shelx_estimated_absorpt_t_min 0.244
_shelx_estimated_absorpt_t_max 0.791

loop_
_space_group_symop_operation_xyz
'x, y, z'
'-x, -y, -z'

loop_
_atom_site_label
_atom_site_type_symbol
_atom_site_fract_x
_atom_site_fract_y
_atom_site_fract_z
_atom_site_U_iso_or_equiv
_atom_site_adp_type
_atom_site_occupancy
_atom_site_site_symmetry_order
_atom_site_calc_flag
_atom_site_refinement_flags_posn
_atom_site_refinement_flags_adp
_atom_site_refinement_flags_occupancy
_atom_site_disorder_assembly
_atom_site_disorder_group
Hg1 Hg 0.03482(2) 0.72878(2) 1.10219(2) 0.01959(3) Uani 1 1 d . . . . .
Ag2 Ag -0.08855(2) 0.54520(2) 0.85288(2) 0.02612(4) Uani 1 1 d . . . . .
S1 S 0.17147(5) 0.67149(4) 1.21275(4) 0.01840(10) Uani 1 1 d . . . . .
S2 S -0.12418(5) 0.71149(4) 0.96341(4) 0.01821(10) Uani 1 1 d . . . . .
Cl1 Cl 0.23195(5) 0.56606(5) 0.93520(4) 0.02511(11) Uani 1 1 d . . . . .
N1 N -0.00390(16) 0.79485(15) 1.27164(14) 0.0195(4) Uani 1 1 d . . . . .
N2 N 0.04098(17) 0.75889(15) 1.34235(14) 0.0212(4) Uani 1 1 d . . . . .
N3 N 0.15196(17) 0.65999(15) 1.40239(14) 0.0220(4) Uani 1 1 d . . . . .
N4 N 0.22462(17) 0.59697(15) 1.39983(14) 0.0211(4) Uani 1 1 d . . . . .
H4' H 0.2632 0.5900 1.3510 0.025 Uiso 1 1 calc R U . . .
N5 N 0.07060(16) 0.90689(15) 0.95133(14) 0.0186(4) Uani 1 1 d . . . . .
N6 N 0.13540(16) 0.88538(14) 1.02110(13) 0.0178(4) Uani 1 1 d . . . . .
N7 N -0.10550(16) 0.86073(15) 0.84176(14) 0.0187(4) Uani 1 1 d . . . . .
N8 N -0.21837(16) 0.79212(15) 0.79497(14) 0.0201(4) Uani 1 1 d . . . . .
H8' H -0.2508 0.7237 0.8084 0.024 Uiso 1 1 calc R U . . .
O1 O -0.05316(18) 0.63584(15) 0.71540(13) 0.0378(4) Uani 1 1 d . . . . .
O3 O 0.1933(2) 0.45231(18) 0.86955(19) 0.0677(8) Uani 1 1 d . . . . .
O4 O 0.3046(2) 0.64721(18) 0.89058(18) 0.0585(6) Uani 1 1 d . . . . .
O5 O 0.2995(2) 0.5682(3) 1.02757(18) 0.0801(9) Uani 1 1 d . . . . .
O6 O 0.65022(15) 0.51017(15) 0.75173(13) 0.0298(4) Uani 1 1 d . . . . .
C1 C 0.1714(2) 0.5444(2) 1.55077(18) 0.0287(5) Uani 1 1 d . . . . .
H1 H 0.1144 0.5849 1.5492 0.034 Uiso 1 1 calc R U . . .
C2 C 0.1878(2) 0.4883(2) 1.6261(2) 0.0346(6) Uani 1 1 d . . . . .
H2 H 0.1425 0.4915 1.6768 0.041 Uiso 1 1 calc R U . . .
C3 C 0.2693(2) 0.4281(2) 1.6281(2) 0.0354(6) Uani 1 1 d . . . . .
H3 H 0.2803 0.3902 1.6800 0.043 Uiso 1 1 calc R U . . .
C4 C 0.3346(2) 0.4232(2) 1.5545(2) 0.0347(6) Uani 1 1 d . . . . .
H4 H 0.3899 0.3807 1.5553 0.042 Uiso 1 1 calc R U . . .
C5 C 0.3206(2) 0.4799(2) 1.47889(19) 0.0283(5) Uani 1 1 d . . . . .
H5 H 0.3664 0.4769 1.4286 0.034 Uiso 1 1 calc R U . . .
C6 C 0.2390(2) 0.54076(18) 1.47772(16) 0.0212(5) Uani 1 1 d . . . . .
C7 C 0.11986(19) 0.69753(17) 1.32437(16) 0.0186(4) Uani 1 1 d . . . . .
C8 C -0.05021(19) 0.83222(17) 0.91649(16) 0.0181(4) Uani 1 1 d . . . . .
C9 C 0.25954(19) 0.96148(18) 1.05049(16) 0.0182(4) Uani 1 1 d . . . . .
C10 C 0.3025(2) 1.06665(18) 1.02194(18) 0.0231(5) Uani 1 1 d . . . . .
H10 H 0.2480 1.0910 0.9811 0.028 Uiso 1 1 calc R U . . .
C11 C 0.4248(2) 1.1349(2) 1.05344(19) 0.0287(5) Uani 1 1 d . . . . .
H11 H 0.4546 1.2061 1.0334 0.034 Uiso 1 1 calc R U . . .
C12 C 0.4616(2) 0.9976(2) 1.1427(2) 0.0332(6) Uani 1 1 d . . . . .
H12 H 0.5161 0.9744 1.1848 0.040 Uiso 1 1 calc R U . . .
C13 C 0.3395(2) 0.9272(2) 1.11075(18) 0.0271(5) Uani 1 1 d . . . . .
H13 H 0.3106 0.8555 1.1302 0.032 Uiso 1 1 calc R U . . .
C15 C 0.5047(2) 1.1007(2) 1.1139(2) 0.0324(6) Uani 1 1 d . . . . .
H15 H 0.5888 1.1483 1.1355 0.039 Uiso 1 1 calc R U . . .
C16 C -0.2865(2) 0.82806(18) 0.72411(16) 0.0194(4) Uani 1 1 d . . . . .
C17 C -0.4049(2) 0.7542(2) 0.67766(19) 0.0287(5) Uani 1 1 d . . . . .
H17 H -0.4368 0.6796 0.6918 0.034 Uiso 1 1 calc R U . . .
C18 C -0.2391(2) 0.93688(19) 0.70301(17) 0.0230(5) Uani 1 1 d . . . . .
H18 H -0.1578 0.9874 0.7342 0.028 Uiso 1 1 calc R U . . .
C19 C -0.3124(2) 0.9707(2) 0.63556(19) 0.0295(5) Uani 1 1 d . . . . .
H19 H -0.2806 1.0449 0.6209 0.035 Uiso 1 1 calc R U . . .
C20 C -0.4302(2) 0.8983(2) 0.5897(2) 0.0349(6) Uani 1 1 d . . . . .
H20 H -0.4794 0.9227 0.5440 0.042 Uiso 1 1 calc R U . . .
C21 C -0.4768(2) 0.7894(2) 0.6106(2) 0.0359(6) Uani 1 1 d . . . . .
H21 H -0.5579 0.7389 0.5789 0.043 Uiso 1 1 calc R U . . .
C22 C -0.0890(2) 0.85183(18) 1.29661(17) 0.0210(4) Uani 1 1 d . . . . .
C23 C -0.1565(3) 0.8768(3) 1.2211(2) 0.0376(6) Uani 1 1 d . . . . .
H23 H -0.1432 0.8596 1.1556 0.045 Uiso 1 1 calc R U . . .
C24 C -0.1076(3) 0.8795(3) 1.3920(2) 0.0437(7) Uani 1 1 d . . . . .
H24 H -0.0611 0.8630 1.4453 0.052 Uiso 1 1 calc R U . . .
C25 C -0.2440(3) 0.9270(3) 1.2397(2) 0.0425(7) Uani 1 1 d . . . . .
H25 H -0.2916 0.9427 1.1865 0.051 Uiso 1 1 calc R U . . .
C26 C -0.2625(2) 0.9538(2) 1.3332(2) 0.0366(6) Uani 1 1 d . . . . .
H26 H -0.3227 0.9884 1.3456 0.044 Uiso 1 1 calc R U . . .
C27 C -0.1941(3) 0.9310(3) 1.4092(2) 0.0503(8) Uani 1 1 d . . . . .
H27 H -0.2063 0.9508 1.4749 0.060 Uiso 1 1 calc R U . . .
C28 C 0.0202(2) 0.7174(2) 0.69545(19) 0.0290(5) Uani 1 1 d . . . . .
C29 C 0.1506(3) 0.7678(3) 0.7511(2) 0.0436(7) Uani 1 1 d . . . . .
H29A H 0.1670 0.8475 0.7909 0.065 Uiso 1 1 calc R U . . .
H29B H 0.2046 0.7706 0.7039 0.065 Uiso 1 1 calc R U . . .
H29C H 0.1659 0.7183 0.7952 0.065 Uiso 1 1 calc R U . . .
C30 C -0.0186(2) 0.7707(2) 0.6143(2) 0.0344(6) Uani 1 1 d . . . . .
H30A H -0.1068 0.7321 0.5867 0.052 Uiso 1 1 calc R U . . .
H30B H 0.0263 0.7600 0.5617 0.052 Uiso 1 1 calc R U . . .
H30C H -0.0009 0.8549 0.6415 0.052 Uiso 1 1 calc R U . . .
C32 C 0.5674(2) 0.4594(2) 0.78846(19) 0.0272(5) Uani 1 1 d . . . . .
C31 C 0.5191(3) 0.5265(3) 0.8615(2) 0.0438(7) Uani 1 1 d . . . . .
H31A H 0.5851 0.5986 0.9003 0.066 Uiso 1 1 calc R U . . .
H31B H 0.4870 0.4783 0.9062 0.066 Uiso 1 1 calc R U . . .
H31C H 0.4532 0.5470 0.8263 0.066 Uiso 1 1 calc R U . . .
C33 C 0.5110(3) 0.3284(2) 0.7603(2) 0.0455(7) Uani 1 1 d . . . . .
H33A H 0.5402 0.2962 0.7032 0.068 Uiso 1 1 calc R U . . .
H33B H 0.4216 0.3058 0.7427 0.068 Uiso 1 1 calc R U . . .
H33C H 0.5343 0.2972 0.8166 0.068 Uiso 1 1 calc R U . . .
O2 O 0.1273(7) 0.603(3) 0.9502(7) 0.051(4) Uani 0.78(7) 1 d . . P A 1
O2' O 0.117(2) 0.557(5) 0.9601(19) 0.036(5) Uani 0.22(7) 1 d . . P A 2

loop_
_atom_site_aniso_label
_atom_site_aniso_U_11
_atom_site_aniso_U_22
_atom_site_aniso_U_33
_atom_site_aniso_U_23
_atom_site_aniso_U_13
_atom_site_aniso_U_12
Hg1 0.02284(4) 0.02213(4) 0.01598(5) 0.00803(3) 0.00285(3) 0.00944(3)
Ag2 0.03343(10) 0.01966(8) 0.02448(10) 0.00367(7) 0.00353(8) 0.01033(7)
S1 0.0203(3) 0.0194(2) 0.0176(3) 0.0073(2) 0.0036(2) 0.0083(2)
S2 0.0177(2) 0.0194(2) 0.0182(3) 0.0070(2) 0.0026(2) 0.0065(2)
Cl1 0.0208(3) 0.0313(3) 0.0249(3) 0.0099(2) 0.0057(2) 0.0091(2)
N1 0.0225(9) 0.0179(8) 0.0186(10) 0.0056(7) 0.0031(8) 0.0078(7)
N2 0.0263(10) 0.0196(8) 0.0184(10) 0.0062(7) 0.0032(8) 0.0090(8)
N3 0.0248(10) 0.0224(9) 0.0198(10) 0.0068(8) 0.0031(8) 0.0091(8)
N4 0.0247(10) 0.0247(9) 0.0166(10) 0.0081(8) 0.0042(8) 0.0106(8)
N5 0.0190(9) 0.0205(8) 0.0170(10) 0.0053(7) 0.0028(8) 0.0077(7)
N6 0.0185(9) 0.0190(8) 0.0168(10) 0.0055(7) 0.0021(7) 0.0079(7)
N7 0.0179(9) 0.0199(8) 0.0188(10) 0.0049(7) 0.0019(8) 0.0080(7)
N8 0.0195(9) 0.0192(8) 0.0229(10) 0.0088(8) 0.0013(8) 0.0079(7)
O1 0.0506(12) 0.0306(9) 0.0265(10) 0.0100(8) 0.0089(9) 0.0040(8)
O3 0.0796(18) 0.0349(11) 0.0776(18) -0.0028(11) 0.0462(15) 0.0007(11)
O4 0.0608(14) 0.0418(11) 0.0792(18) 0.0348(12) 0.0265(13) 0.0091(10)
O5 0.0659(17) 0.153(3) 0.0409(15) 0.0433(17) 0.0024(13) 0.0572(18)
O6 0.0263(9) 0.0395(9) 0.0280(10) 0.0140(8) 0.0061(8) 0.0140(8)
C1 0.0315(13) 0.0324(12) 0.0253(13) 0.0115(10) 0.0034(11) 0.0141(10)
C2 0.0383(15) 0.0427(14) 0.0260(14) 0.0178(12) 0.0074(12) 0.0126(12)
C3 0.0344(14) 0.0434(14) 0.0296(15) 0.0229(12) -0.0028(12) 0.0111(12)
C4 0.0327(14) 0.0401(14) 0.0372(16) 0.0191(12) -0.0006(12) 0.0189(12)
C5 0.0277(12) 0.0340(12) 0.0273(14) 0.0146(11) 0.0053(11) 0.0127(10)
C6 0.0227(11) 0.0203(10) 0.0166(11) 0.0072(9) -0.0034(9) 0.0036(9)
C7 0.0212(11) 0.0189(9) 0.0154(11) 0.0046(8) 0.0028(9) 0.0067(8)
C8 0.0201(10) 0.0176(9) 0.0178(11) 0.0050(8) 0.0044(9) 0.0078(8)
C9 0.0174(10) 0.0208(9) 0.0161(11) 0.0037(8) 0.0028(9) 0.0067(8)
C10 0.0234(11) 0.0224(10) 0.0251(13) 0.0071(9) 0.0054(10) 0.0093(9)
C11 0.0273(12) 0.0217(10) 0.0337(15) 0.0057(10) 0.0069(11) 0.0042(10)
C12 0.0218(12) 0.0472(15) 0.0333(15) 0.0167(12) 0.0020(11) 0.0134(11)
C13 0.0238(12) 0.0328(12) 0.0289(14) 0.0158(11) 0.0057(10) 0.0108(10)
C15 0.0177(11) 0.0348(13) 0.0376(16) 0.0045(11) 0.0051(11) 0.0022(10)
C16 0.0216(11) 0.0216(10) 0.0165(11) 0.0041(8) 0.0001(9) 0.0116(9)
C17 0.0287(13) 0.0248(11) 0.0294(14) 0.0080(10) -0.0026(11) 0.0080(10)
C18 0.0228(11) 0.0244(10) 0.0218(12) 0.0070(9) 0.0017(9) 0.0091(9)
C19 0.0392(14) 0.0288(12) 0.0260(14) 0.0116(10) 0.0054(11) 0.0171(11)
C20 0.0397(15) 0.0394(14) 0.0293(15) 0.0130(12) -0.0039(12) 0.0212(12)
C21 0.0264(13) 0.0340(13) 0.0374(16) 0.0045(12) -0.0128(11) 0.0081(11)
C22 0.0239(11) 0.0193(9) 0.0227(12) 0.0063(9) 0.0071(9) 0.0097(9)
C23 0.0445(16) 0.0581(17) 0.0209(14) 0.0058(12) 0.0048(12) 0.0360(14)
C24 0.074(2) 0.0565(17) 0.0285(15) 0.0228(13) 0.0246(15) 0.0485(17)
C25 0.0401(16) 0.0626(18) 0.0319(16) 0.0038(14) -0.0005(13) 0.0362(15)
C26 0.0361(15) 0.0363(13) 0.0462(18) 0.0090(12) 0.0182(13) 0.0214(12)
C27 0.079(2) 0.066(2) 0.0377(18) 0.0230(15) 0.0369(17) 0.0523(19)
C28 0.0386(14) 0.0275(11) 0.0245(13) 0.0088(10) 0.0095(11) 0.0136(11)
C29 0.0381(16) 0.0515(17) 0.0412(18) 0.0208(14) 0.0011(13) 0.0132(13)
C30 0.0369(15) 0.0346(13) 0.0313(15) 0.0153(11) 0.0036(12) 0.0093(11)
C32 0.0201(11) 0.0358(12) 0.0275(14) 0.0125(11) -0.0017(10) 0.0123(10)
C31 0.0349(15) 0.0599(18) 0.0445(19) 0.0167(15) 0.0148(14) 0.0219(14)
C33 0.0300(14) 0.0363(14) 0.064(2) 0.0159(14) -0.0031(14) 0.0069(12)
O2 0.0280(19) 0.079(9) 0.044(2) -0.008(3) 0.0013(15) 0.032(3)
O2' 0.028(6) 0.040(13) 0.047(7) 0.005(7) 0.006(5) 0.025(7)

loop_
_atom_type_symbol
_atom_type_description
_atom_type_scat_dispersion_real
_atom_type_scat_dispersion_imag
_atom_type_scat_source
C C 0.0033 0.0016 'International Tables Vol C Tables 4.2.6.8 and 6.1.1.4'
H H 0.0000 0.0000 'International Tables Vol C Tables 4.2.6.8 and 6.1.1.4'
S S 0.1246 0.1234 'International Tables Vol C Tables 4.2.6.8 and 6.1.1.4'
Hg Hg -2.3894 9.2266 'International Tables Vol C Tables 4.2.6.8 and 6.1.1.4'
N N 0.0061 0.0033 'International Tables Vol C Tables 4.2.6.8 and 6.1.1.4'
Cl Cl 0.1484 0.1585 'International Tables Vol C Tables 4.2.6.8 and 6.1.1.4'
O O 0.0106 0.0060 'International Tables Vol C Tables 4.2.6.8 and 6.1.1.4'
Ag Ag -0.8971 1.1015 'International Tables Vol C Tables 4.2.6.8 and 6.1.1.4'

loop_
_geom_angle_atom_site_label_1
_geom_angle_atom_site_label_2
_geom_angle_atom_site_label_3
_geom_angle
_geom_angle_site_symmetry_1
_geom_angle_site_symmetry_3
S1 Hg1 S2 159.310(18) . .
S1 Hg1 N6 115.81(4) . .
S2 Hg1 N6 76.06(4) . .
S1 Hg1 N1 75.68(4) . .
S2 Hg1 N1 115.28(4) . .
N6 Hg1 N1 117.17(6) . .
O1 Ag2 S1 108.72(4) . 2_567
O1 Ag2 S2 97.44(5) . .
S1 Ag2 S2 142.303(18) 2_567 .
O1 Ag2 O2 100.7(6) . .
S1 Ag2 O2 108.7(7) 2_567 .
S2 Ag2 O2 92.0(4) . .
O1 Ag2 O2' 110.9(10) . .
S1 Ag2 O2' 97.0(11) 2_567 .
S2 Ag2 O2' 98.4(7) . .
C7 S1 Hg1 101.09(7) . .
C7 S1 Ag2 104.84(7) . 2_567
Hg1 S1 Ag2 100.40(2) . 2_567
C8 S2 Hg1 101.14(7) . .
C8 S2 Ag2 101.56(7) . .
Hg1 S2 Ag2 93.927(18) . .
O5 Cl1 O4 110.20(16) . .
O5 Cl1 O2' 99.9(13) . .
O4 Cl1 O2' 130(2) . .
O5 Cl1 O3 110.73(18) . .
O4 Cl1 O3 108.22(14) . .
O2' Cl1 O3 96.4(16) . .
O5 Cl1 O2 109.6(5) . .
O4 Cl1 O2 106.9(12) . .
O3 Cl1 O2 111.1(8) . .
N2 N1 C22 113.39(18) . .
N2 N1 Hg1 117.85(13) . .
C22 N1 Hg1 127.77(14) . .
N1 N2 C7 117.98(18) . .
C7 N3 N4 120.25(19) . .
N3 N4 C6 118.23(18) . .
N3 N4 H4' 120.9 . .
C6 N4 H4' 120.9 . .
N6 N5 C8 117.49(17) . .
N5 N6 C9 114.89(17) . .
N5 N6 Hg1 118.88(13) . .
C9 N6 Hg1 126.05(13) . .
C8 N7 N8 118.81(17) . .
N7 N8 C16 120.29(17) . .
N7 N8 H8' 119.9 . .
C16 N8 H8' 119.9 . .
C28 O1 Ag2 140.58(18) . .
C2 C1 C6 119.4(2) . .
C2 C1 H1 120.3 . .
C6 C1 H1 120.3 . .
C3 C2 C1 120.6(2) . .
C3 C2 H2 119.7 . .
C1 C2 H2 119.7 . .
C4 C3 C2 119.7(2) . .
C4 C3 H3 120.1 . .
C2 C3 H3 120.1 . .
C3 C4 C5 120.6(2) . .
C3 C4 H4 119.7 . .
C5 C4 H4 119.7 . .
C6 C5 C4 119.3(2) . .
C6 C5 H5 120.3 . .
C4 C5 H5 120.3 . .
C5 C6 C1 120.3(2) . .
C5 C6 N4 118.7(2) . .
C1 C6 N4 120.9(2) . .
N3 C7 N2 110.56(18) . .
N3 C7 S1 123.81(16) . .
N2 C7 S1 125.63(15) . .
N7 C8 N5 111.49(17) . .
N7 C8 S2 122.65(16) . .
N5 C8 S2 125.86(16) . .
C13 C9 C10 119.8(2) . .
C13 C9 N6 116.83(18) . .
C10 C9 N6 123.32(19) . .
C11 C10 C9 119.5(2) . .
C11 C10 H10 120.3 . .
C9 C10 H10 120.3 . .
C10 C11 C15 120.6(2) . .
C10 C11 H11 119.7 . .
C15 C11 H11 119.7 . .
C15 C12 C13 120.5(2) . .
C15 C12 H12 119.8 . .
C13 C12 H12 119.8 . .
C9 C13 C12 119.9(2) . .
C9 C13 H13 120.1 . .
C12 C13 H13 120.1 . .
C12 C15 C11 119.6(2) . .
C12 C15 H15 120.2 . .
C11 C15 H15 120.2 . .
C17 C16 C18 120.2(2) . .
C17 C16 N8 118.48(19) . .
C18 C16 N8 121.3(2) . .
C16 C17 C21 120.0(2) . .
C16 C17 H17 120.0 . .
C21 C17 H17 120.0 . .
C16 C18 C19 119.0(2) . .
C16 C18 H18 120.5 . .
C19 C18 H18 120.5 . .
C20 C19 C18 121.1(2) . .
C20 C19 H19 119.4 . .
C18 C19 H19 119.4 . .
C19 C20 C21 119.6(2) . .
C19 C20 H20 120.2 . .
C21 C20 H20 120.2 . .
C20 C21 C17 120.1(2) . .
C20 C21 H21 120.0 . .
C17 C21 H21 120.0 . .
C23 C22 C24 119.2(2) . .
C23 C22 N1 117.6(2) . .
C24 C22 N1 123.2(2) . .
C22 C23 C25 120.3(2) . .
C22 C23 H23 119.8 . .
C25 C23 H23 119.8 . .
C27 C24 C22 119.6(3) . .
C27 C24 H24 120.2 . .
C22 C24 H24 120.2 . .
C26 C25 C23 120.5(3) . .
C26 C25 H25 119.8 . .
C23 C25 H25 119.8 . .
C25 C26 C27 119.6(2) . .
C25 C26 H26 120.2 . .
C27 C26 H26 120.2 . .
C26 C27 C24 120.8(3) . .
C26 C27 H27 119.6 . .
C24 C27 H27 119.6 . .
O1 C28 C29 121.3(2) . .
O1 C28 C30 120.5(2) . .
C29 C28 C30 118.2(2) . .
C28 C29 H29A 109.5 . .
C28 C29 H29B 109.5 . .
H29A C29 H29B 109.5 . .
C28 C29 H29C 109.5 . .
H29A C29 H29C 109.5 . .
H29B C29 H29C 109.5 . .
C28 C30 H30A 109.5 . .
C28 C30 H30B 109.5 . .
H30A C30 H30B 109.5 . .
C28 C30 H30C 109.5 . .
H30A C30 H30C 109.5 . .
H30B C30 H30C 109.5 . .
O6 C32 C31 120.8(2) . .
O6 C32 C33 121.2(2) . .
C31 C32 C33 118.0(2) . .
C32 C31 H31A 109.5 . .
C32 C31 H31B 109.5 . .
H31A C31 H31B 109.5 . .
C32 C31 H31C 109.5 . .
H31A C31 H31C 109.5 . .
H31B C31 H31C 109.5 . .
C32 C33 H33A 109.5 . .
C32 C33 H33B 109.5 . .
H33A C33 H33B 109.5 . .
C32 C33 H33C 109.5 . .
H33A C33 H33C 109.5 . .
H33B C33 H33C 109.5 . .
Cl1 O2 Ag2 134.4(6) . .
Cl1 O2' Ag2 130.8(19) . .

loop_
_geom_bond_atom_site_label_1
_geom_bond_atom_site_label_2
_geom_bond_distance
_geom_bond_site_symmetry_2
Hg1 S1 2.4185(5) .
Hg1 S2 2.4200(5) .
Hg1 N6 2.4966(16) .
Hg1 N1 2.5158(18) .
Ag2 O1 2.4275(17) .
Ag2 S1 2.4789(5) 2_567
Ag2 S2 2.5083(6) .
Ag2 O2 2.514(6) .
Ag2 O2' 2.60(2) .
S1 C7 1.768(2) .
S1 Ag2 2.4789(5) 2_567
S2 C8 1.773(2) .
Cl1 O5 1.407(2) .
Cl1 O4 1.4101(19) .
Cl1 O2' 1.42(2) .
Cl1 O3 1.422(2) .
Cl1 O2 1.461(10) .
N1 N2 1.269(2) .
N1 C22 1.432(3) .
N2 C7 1.385(3) .
N3 C7 1.314(3) .
N3 N4 1.317(2) .
N4 C6 1.415(3) .
N4 H4' 0.8800 .
N5 N6 1.268(2) .
N5 C8 1.389(3) .
N6 C9 1.421(3) .
N7 C8 1.312(3) .
N7 N8 1.325(2) .
N8 C16 1.404(3) .
N8 H8' 0.8800 .
O1 C28 1.215(3) .
O6 C32 1.224(3) .
C1 C2 1.387(3) .
C1 C6 1.387(3) .
C1 H1 0.9500 .
C2 C3 1.378(4) .
C2 H2 0.9500 .
C3 C4 1.377(4) .
C3 H3 0.9500 .
C4 C5 1.391(3) .
C4 H4 0.9500 .
C5 C6 1.385(3) .
C5 H5 0.9500 .
C9 C13 1.384(3) .
C9 C10 1.395(3) .
C10 C11 1.380(3) .
C10 H10 0.9500 .
C11 C15 1.385(4) .
C11 H11 0.9500 .
C12 C15 1.376(3) .
C12 C13 1.385(3) .
C12 H12 0.9500 .
C13 H13 0.9500 .
C15 H15 0.9500 .
C16 C17 1.388(3) .
C16 C18 1.391(3) .
C17 C21 1.389(3) .
C17 H17 0.9500 .
C18 C19 1.392(3) .
C18 H18 0.9500 .
C19 C20 1.377(4) .
C19 H19 0.9500 .
C20 C21 1.389(3) .
C20 H20 0.9500 .
C21 H21 0.9500 .
C22 C23 1.367(3) .
C22 C24 1.382(3) .
C23 C25 1.382(3) .
C23 H23 0.9500 .
C24 C27 1.380(4) .
C24 H24 0.9500 .
C25 C26 1.357(4) .
C25 H25 0.9500 .
C26 C27 1.364(4) .
C26 H26 0.9500 .
C27 H27 0.9500 .
C28 C29 1.493(4) .
C28 C30 1.498(3) .
C29 H29A 0.9800 .
C29 H29B 0.9800 .
C29 H29C 0.9800 .
C30 H30A 0.9800 .
C30 H30B 0.9800 .
C30 H30C 0.9800 .
C32 C31 1.480(4) .
C32 C33 1.493(3) .
C31 H31A 0.9800 .
C31 H31B 0.9800 .
C31 H31C 0.9800 .
C33 H33A 0.9800 .
C33 H33B 0.9800 .
C33 H33C 0.9800 .
